data_7004717
loop_
_publ_author_name
'Hammoud, Mirvat M.'
'McKamie, Joshua J.'
'Heeg, Mary Jane'
'Kodanko, Jeremy J.'

_publ_section_title
;
 Synthesis of the chiral tripyridyldiamine ligand Bn-CDPy3 and
 characterization of its Co(iii) complex [Co(Bn-CDPy3)Cl]Cl2
;
_journal_issue 36
_journal_name_full 'Dalton Transactions'
_journal_page_first 4843
_journal_page_last 4845
_journal_paper_doi 10.1039/b810980j
_journal_year 2008
_chemical_formula_sum 'C32 H44 Cl3 Co N5 O3.5'
_chemical_formula_weight 720.00
_chemical_name_systematic
;
?
;
_space_group_IT_number 2
_symmetry_cell_setting triclinic
_symmetry_space_group_name_Hall '-P 1'
_symmetry_space_group_name_H-M 'P -1'
_atom_sites_solution_hydrogens geom
_atom_sites_solution_primary direct
_atom_sites_solution_secondary difmap
_audit_creation_method SHELXL-97
_cell_angle_alpha 107.3480(10)
_cell_angle_beta 105.8420(10)
_cell_angle_gamma 96.4300(10)
_cell_formula_units_Z 4
_cell_length_a 14.5658(3)
_cell_length_b 14.8438(3)
_cell_length_c 18.4793(4)
_cell_measurement_reflns_used 9921
_cell_measurement_temperature 100(2)
_cell_measurement_theta_max 27.8
_cell_measurement_theta_min 2.6
_cell_volume 3586.56(13)
_computing_cell_refinement 'Bruker APEX2'
_computing_data_collection 'Bruker APEX2'
_computing_data_reduction 'Bruker APEX2'
_computing_molecular_graphics SHELXTL-Plus
_computing_publication_material SHELXL-97
_computing_structure_refinement 'SHELXL-97 (Sheldrick, 1997)'
_computing_structure_solution 'SHELXS-97 (Sheldrick, 1990)'
_diffrn_ambient_temperature 100(2)
_diffrn_measured_fraction_theta_full 0.979
_diffrn_measured_fraction_theta_max 0.977
_diffrn_measurement_device_type 'Bruker APEX2'
_diffrn_measurement_method 'Bruker APEX2'
_diffrn_radiation_monochromator graphite
_diffrn_radiation_source 'fine-focus sealed tube'
_diffrn_radiation_type MoK\a
_diffrn_radiation_wavelength 0.71073
_diffrn_reflns_av_R_equivalents 0.0518
_diffrn_reflns_av_sigmaI/netI 0.0478
_diffrn_reflns_limit_h_max 18
_diffrn_reflns_limit_h_min -19
_diffrn_reflns_limit_k_max 18
_diffrn_reflns_limit_k_min -19
_diffrn_reflns_limit_l_max 24
_diffrn_reflns_limit_l_min 0
_diffrn_reflns_number 92682
_diffrn_reflns_theta_full 28.30
_diffrn_reflns_theta_max 28.35
_diffrn_reflns_theta_min 1.86
_exptl_absorpt_coefficient_mu 0.742
_exptl_absorpt_correction_T_max 0.9568
_exptl_absorpt_correction_T_min 0.8305
_exptl_absorpt_correction_type multi-scan
_exptl_crystal_colour violet
_exptl_crystal_density_diffrn 1.333
_exptl_crystal_density_method 'not measured'
_exptl_crystal_description plate
_exptl_crystal_F_000 1508
_exptl_crystal_size_max 0.26
_exptl_crystal_size_mid 0.24
_exptl_crystal_size_min 0.06
_platon_squeeze_details
;
;
_refine_diff_density_max 2.179
_refine_diff_density_min -0.518
_refine_diff_density_rms 0.083
_refine_ls_extinction_method none
_refine_ls_goodness_of_fit_ref 1.094
_refine_ls_hydrogen_treatment mixed
_refine_ls_matrix_type full
_refine_ls_number_parameters 775
_refine_ls_number_reflns 17502
_refine_ls_number_restraints 0
_refine_ls_restrained_S_all 1.094
_refine_ls_R_factor_all 0.0642
_refine_ls_R_factor_gt 0.0457
_refine_ls_shift/su_max 0.001
_refine_ls_shift/su_mean 0.000
_refine_ls_structure_factor_coef Fsqd
_refine_ls_weighting_details 'calc w=1/[\s^2^(Fo^2^)+(0.0704P)^2^+0.4345P] where P=(Fo^2^+2Fc^2^)/3'
_refine_ls_weighting_scheme calc
_refine_ls_wR_factor_gt 0.1222
_refine_ls_wR_factor_ref 0.1296
_reflns_number_gt 13182
_reflns_number_total 17502
_reflns_threshold_expression >2sigma(I)
_cod_data_source_file b810980j.txt
_cod_data_source_block dvals
_cod_depositor_comments
;
The following automatic conversions were performed:
'_exptl_absorpt_correction_type' value 'Multi-scan' changed to
'multi-scan' according to
'/home/saulius/struct/CIF-dictionaries/cif_core.dic' dictionary named
'cif_core.dic' version 2.4.1 from 2010-06-29.

Automatic conversion script
Id: cif_fix_enum 1527 2010-12-29 10:47:43Z saulius 
;
_cod_original_sg_symbol_H-M P-1
_cod_original_formula_sum 'C32 H44 Cl3 Co1 N5 O3.5'
_cod_database_code 7004717

loop_
_symmetry_equiv_pos_as_xyz
'x, y, z'
'-x, -y, -z'

loop_
_atom_site_label
_atom_site_type_symbol
_atom_site_fract_x
_atom_site_fract_y
_atom_site_fract_z
_atom_site_U_iso_or_equiv
_atom_site_adp_type
_atom_site_occupancy
_atom_site_symmetry_multiplicity
_atom_site_calc_flag
_atom_site_refinement_flags
_atom_site_disorder_assembly
_atom_site_disorder_group
Co1 Co 0.66122(2) 0.55686(2) 0.405930(17) 0.01304(8) Uani 1 1 d . . .
Cl1 Cl 0.54925(4) 0.44665(4) 0.41355(3) 0.01929(12) Uani 1 1 d . . .
N1 N 0.76089(13) 0.65137(14) 0.39885(11) 0.0144(4) Uani 1 1 d . . .
N2 N 0.57470(12) 0.65337(13) 0.40226(11) 0.0131(4) Uani 1 1 d . . .
N3 N 0.75771(14) 0.47665(14) 0.40338(11) 0.0167(4) Uani 1 1 d . . .
N4 N 0.72903(13) 0.60817(13) 0.52125(11) 0.0151(4) Uani 1 1 d . . .
N5 N 0.59478(13) 0.50301(14) 0.29088(11) 0.0170(4) Uani 1 1 d . . .
C1 C 0.70749(16) 0.70943(17) 0.35400(14) 0.0182(5) Uani 1 1 d . . .
H1 H 0.6740 0.6659 0.2973 0.022 Uiso 1 1 calc R . .
C2 C 0.77333(16) 0.79652(17) 0.35274(14) 0.0180(5) Uani 1 1 d . . .
H2A H 0.8094 0.8400 0.4083 0.022 Uiso 1 1 calc R . .
H2B H 0.8215 0.7745 0.3264 0.022 Uiso 1 1 calc R . .
C3 C 0.71116(18) 0.85097(19) 0.30714(16) 0.0245(5) Uani 1 1 d . . .
H3A H 0.7533 0.9098 0.3098 0.029 Uiso 1 1 calc R . .
H3B H 0.6814 0.8097 0.2501 0.029 Uiso 1 1 calc R . .
C4 C 0.63092(18) 0.87921(19) 0.34194(17) 0.0259(6) Uani 1 1 d . . .
H4A H 0.5904 0.9119 0.3099 0.031 Uiso 1 1 calc R . .
H4B H 0.6607 0.9253 0.3974 0.031 Uiso 1 1 calc R . .
C5 C 0.56629(16) 0.79112(17) 0.34228(14) 0.0191(5) Uani 1 1 d . . .
H5A H 0.5329 0.7466 0.2866 0.023 Uiso 1 1 calc R . .
H5B H 0.5159 0.8116 0.3665 0.023 Uiso 1 1 calc R . .
C6 C 0.62931(16) 0.73943(17) 0.39057(15) 0.0191(5) Uani 1 1 d . . .
H6 H 0.6639 0.7881 0.4452 0.023 Uiso 1 1 calc R . .
C7 C 0.81778(16) 0.59322(17) 0.35329(14) 0.0167(5) Uani 1 1 d . . .
H7A H 0.7812 0.5687 0.2952 0.020 Uiso 1 1 calc R . .
H7B H 0.8814 0.6337 0.3623 0.020 Uiso 1 1 calc R . .
C8 C 0.83310(16) 0.51110(17) 0.38277(13) 0.0174(5) Uani 1 1 d . . .
C9 C 0.91521(18) 0.47209(19) 0.38975(15) 0.0236(5) Uani 1 1 d . . .
H9 H 0.9675 0.4968 0.3749 0.028 Uiso 1 1 calc R . .
C10 C 0.92017(19) 0.3963(2) 0.41885(16) 0.0293(6) Uani 1 1 d . . .
H10 H 0.9765 0.3689 0.4247 0.035 Uiso 1 1 calc R . .
C11 C 0.84287(19) 0.36072(19) 0.43927(16) 0.0275(6) Uani 1 1 d . . .
H11 H 0.8452 0.3083 0.4588 0.033 Uiso 1 1 calc R . .
C12 C 0.76255(18) 0.40201(18) 0.43110(14) 0.0218(5) Uani 1 1 d . . .
H12 H 0.7093 0.3777 0.4452 0.026 Uiso 1 1 calc R . .
C13 C 0.82748(16) 0.71290(17) 0.48118(13) 0.0186(5) Uani 1 1 d . . .
H13A H 0.8961 0.7167 0.4822 0.022 Uiso 1 1 calc R . .
H13B H 0.8150 0.7791 0.4937 0.022 Uiso 1 1 calc R . .
C14 C 0.81280(15) 0.67343(16) 0.54309(13) 0.0158(4) Uani 1 1 d . . .
C15 C 0.87874(17) 0.70415(18) 0.62025(14) 0.0224(5) Uani 1 1 d . . .
H15 H 0.9364 0.7515 0.6351 0.027 Uiso 1 1 calc R . .
C16 C 0.8600(2) 0.66535(19) 0.67527(15) 0.0286(6) Uani 1 1 d . . .
H16 H 0.9060 0.6831 0.7273 0.034 Uiso 1 1 calc R . .
C17 C 0.77262(19) 0.59990(19) 0.65338(15) 0.0250(5) Uani 1 1 d . . .
H17 H 0.7572 0.5738 0.6907 0.030 Uiso 1 1 calc R . .
C18 C 0.70860(18) 0.57353(18) 0.57631(14) 0.0205(5) Uani 1 1 d . . .
H18 H 0.6484 0.5297 0.5616 0.025 Uiso 1 1 calc R . .
C19 C 0.48445(15) 0.59895(17) 0.33323(13) 0.0179(5) Uani 1 1 d . . .
H19A H 0.4416 0.5586 0.3501 0.022 Uiso 1 1 calc R . .
H19B H 0.4481 0.6448 0.3148 0.022 Uiso 1 1 calc R . .
C20 C 0.51315(16) 0.53647(18) 0.26674(14) 0.0192(5) Uani 1 1 d . . .
C21 C 0.45757(18) 0.5077(2) 0.18698(15) 0.0283(6) Uani 1 1 d . . .
H21 H 0.4020 0.5339 0.1710 0.034 Uiso 1 1 calc R . .
C22 C 0.4837(2) 0.4404(2) 0.13075(16) 0.0356(7) Uani 1 1 d . . .
H22 H 0.4460 0.4195 0.0757 0.043 Uiso 1 1 calc R . .
C23 C 0.56544(19) 0.4037(2) 0.15545(15) 0.0285(6) Uani 1 1 d . . .
H23 H 0.5841 0.3569 0.1176 0.034 Uiso 1 1 calc R . .
C24 C 0.61949(17) 0.43597(18) 0.23587(14) 0.0217(5) Uani 1 1 d . . .
H24 H 0.6753 0.4105 0.2529 0.026 Uiso 1 1 calc R . .
C25 C 0.54961(15) 0.68705(17) 0.47900(13) 0.0159(5) Uani 1 1 d . . .
H25A H 0.5265 0.6292 0.4905 0.019 Uiso 1 1 calc R . .
H25B H 0.6105 0.7238 0.5231 0.019 Uiso 1 1 calc R . .
C26 C 0.47419(16) 0.74888(17) 0.48123(13) 0.0168(5) Uani 1 1 d . . .
C27 C 0.50307(18) 0.84897(18) 0.51691(15) 0.0226(5) Uani 1 1 d . . .
H27 H 0.5705 0.8787 0.5375 0.027 Uiso 1 1 calc R . .
C28 C 0.43352(19) 0.9056(2) 0.52247(17) 0.0289(6) Uani 1 1 d . . .
H28 H 0.4537 0.9739 0.5462 0.035 Uiso 1 1 calc R . .
C29 C 0.33533(19) 0.8631(2) 0.49365(16) 0.0289(6) Uani 1 1 d . . .
H29 H 0.2882 0.9020 0.4977 0.035 Uiso 1 1 calc R . .
C30 C 0.30563(17) 0.76364(19) 0.45879(15) 0.0247(5) Uani 1 1 d . . .
H30 H 0.2382 0.7342 0.4389 0.030 Uiso 1 1 calc R . .
C31 C 0.37493(16) 0.70725(18) 0.45309(14) 0.0197(5) Uani 1 1 d . . .
H31 H 0.3543 0.6390 0.4296 0.024 Uiso 1 1 calc R . .
Co2 Co 0.96718(2) 0.90064(2) 0.148141(18) 0.01686(8) Uani 1 1 d . . .
Cl2 Cl 0.89510(4) 0.97253(4) 0.06396(4) 0.02490(14) Uani 1 1 d . . .
N6 N 1.02756(13) 0.83770(14) 0.22258(11) 0.0175(4) Uani 1 1 d . . .
N7 N 1.10377(14) 0.97473(14) 0.17184(12) 0.0198(4) Uani 1 1 d . . .
N8 N 0.94081(14) 0.98836(14) 0.23855(12) 0.0209(4) Uani 1 1 d . . .
N9 N 0.84757(14) 0.81275(14) 0.13134(11) 0.0186(4) Uani 1 1 d . . .
N10 N 0.99283(14) 0.81624(14) 0.05569(12) 0.0198(4) Uani 1 1 d . . .
C32 C 1.12889(17) 0.83491(19) 0.21763(16) 0.0238(5) Uani 1 1 d . . .
H32 H 1.1219 0.7898 0.1631 0.029 Uiso 1 1 calc R . .
C33 C 1.19224(16) 0.79794(18) 0.27905(14) 0.0201(5) Uani 1 1 d . . .
H33A H 1.1990 0.8396 0.3340 0.024 Uiso 1 1 calc R . .
H33B H 1.1610 0.7314 0.2710 0.024 Uiso 1 1 calc R . .
C34 C 1.29312(18) 0.7992(2) 0.26840(18) 0.0308(6) Uani 1 1 d . . .
H34A H 1.3359 0.7808 0.3110 0.037 Uiso 1 1 calc R . .
H34B H 1.2864 0.7505 0.2162 0.037 Uiso 1 1 calc R . .
C35 C 1.34062(19) 0.8971(2) 0.27181(18) 0.0320(6) Uani 1 1 d . . .
H35A H 1.4033 0.8931 0.2611 0.038 Uiso 1 1 calc R . .
H35B H 1.3548 0.9444 0.3262 0.038 Uiso 1 1 calc R . .
C36 C 1.27462(17) 0.93138(18) 0.21057(15) 0.0226(5) Uani 1 1 d . . .
H36A H 1.2649 0.8872 0.1558 0.027 Uiso 1 1 calc R . .
H36B H 1.3058 0.9967 0.2156 0.027 Uiso 1 1 calc R . .
C37 C 1.17594(17) 0.93387(19) 0.22433(16) 0.0251(5) Uani 1 1 d . . .
H37 H 1.1899 0.9765 0.2811 0.030 Uiso 1 1 calc R . .
C38 C 1.02930(19) 0.89221(18) 0.30561(14) 0.0235(5) Uani 1 1 d . . .
H38A H 1.0023 0.8467 0.3281 0.028 Uiso 1 1 calc R . .
H38B H 1.0977 0.9218 0.3400 0.028 Uiso 1 1 calc R . .
C39 C 0.97154(17) 0.96959(17) 0.30698(14) 0.0212(5) Uani 1 1 d . . .
C40 C 0.95705(18) 1.0231(2) 0.37654(16) 0.0302(6) Uani 1 1 d . . .
H40 H 0.9811 1.0091 0.4243 0.036 Uiso 1 1 calc R . .
C41 C 0.9074(2) 1.0972(2) 0.37645(18) 0.0388(7) Uani 1 1 d . . .
H41 H 0.8960 1.1344 0.4235 0.047 Uiso 1 1 calc R . .
C42 C 0.8750(2) 1.1157(2) 0.30571(18) 0.0362(7) Uani 1 1 d . . .
H42 H 0.8407 1.1662 0.3037 0.043 Uiso 1 1 calc R . .
C43 C 0.89225(18) 1.06095(19) 0.23819(17) 0.0288(6) Uani 1 1 d . . .
H43 H 0.8695 1.0745 0.1900 0.035 Uiso 1 1 calc R . .
C44 C 0.96817(17) 0.73775(17) 0.19344(14) 0.0199(5) Uani 1 1 d . . .
H44A H 0.9769 0.7127 0.2384 0.024 Uiso 1 1 calc R . .
H44B H 0.9899 0.6947 0.1520 0.024 Uiso 1 1 calc R . .
C45 C 0.86284(17) 0.73932(17) 0.15886(13) 0.0186(5) Uani 1 1 d . . .
C46 C 0.78647(18) 0.66879(18) 0.15095(14) 0.0228(5) Uani 1 1 d . . .
H46 H 0.7987 0.6173 0.1703 0.027 Uiso 1 1 calc R . .
C47 C 0.69160(18) 0.6747(2) 0.11411(15) 0.0270(6) Uani 1 1 d . . .
H47 H 0.6379 0.6266 0.1072 0.032 Uiso 1 1 calc R . .
C48 C 0.67616(18) 0.7510(2) 0.08772(15) 0.0270(6) Uani 1 1 d . . .
H48 H 0.6116 0.7566 0.0633 0.032 Uiso 1 1 calc R . .
C49 C 0.75513(17) 0.81904(19) 0.09701(14) 0.0232(5) Uani 1 1 d . . .
H49 H 0.7442 0.8716 0.0788 0.028 Uiso 1 1 calc R . .
C50 C 1.11515(18) 0.95832(18) 0.09173(15) 0.0226(5) Uani 1 1 d . . .
H50A H 1.1854 0.9712 0.0973 0.027 Uiso 1 1 calc R . .
H50B H 1.0840 1.0031 0.0676 0.027 Uiso 1 1 calc R . .
C51 C 1.06871(17) 0.85643(18) 0.03869(15) 0.0224(5) Uani 1 1 d . . .
C52 C 1.09606(19) 0.80891(19) -0.02630(16) 0.0264(6) Uani 1 1 d . . .
H52 H 1.1514 0.8376 -0.0356 0.032 Uiso 1 1 calc R . .
C53 C 1.0409(2) 0.71852(19) -0.07761(16) 0.0273(6) Uani 1 1 d . . .
H53 H 1.0579 0.6846 -0.1228 0.033 Uiso 1 1 calc R . .
C54 C 0.96112(19) 0.67844(18) -0.06229(15) 0.0253(6) Uani 1 1 d . . .
H54 H 0.9217 0.6174 -0.0976 0.030 Uiso 1 1 calc R . .
C55 C 0.93935(17) 0.72820(17) 0.00489(14) 0.0213(5) Uani 1 1 d . . .
H55 H 0.8852 0.6998 0.0158 0.026 Uiso 1 1 calc R . .
C56 C 1.11514(18) 1.08134(18) 0.21414(15) 0.0247(5) Uani 1 1 d . . .
H56A H 1.1146 1.0911 0.2694 0.030 Uiso 1 1 calc R . .
H56B H 1.0574 1.1021 0.1866 0.030 Uiso 1 1 calc R . .
C57 C 1.20577(18) 1.14675(18) 0.21889(15) 0.0241(5) Uani 1 1 d . . .
C58 C 1.2028(2) 1.19022(19) 0.16130(16) 0.0301(6) Uani 1 1 d . . .
H58 H 1.1449 1.1750 0.1170 0.036 Uiso 1 1 calc R . .
C59 C 1.2833(2) 1.2555(2) 0.16783(18) 0.0363(7) Uani 1 1 d . . .
H59 H 1.2807 1.2843 0.1279 0.044 Uiso 1 1 calc R . .
C60 C 1.3678(2) 1.2787(2) 0.23295(18) 0.0361(7) Uani 1 1 d . . .
H60 H 1.4229 1.3238 0.2380 0.043 Uiso 1 1 calc R . .
C61 C 1.37157(19) 1.23579(19) 0.29051(17) 0.0299(6) Uani 1 1 d . . .
H61 H 1.4296 1.2511 0.3347 0.036 Uiso 1 1 calc R . .
C62 C 1.29156(19) 1.17087(18) 0.28421(16) 0.0265(6) Uani 1 1 d . . .
H62 H 1.2947 1.1424 0.3243 0.032 Uiso 1 1 calc R . .
Cl3 Cl 0.95677(4) 1.25613(4) 0.58117(3) 0.02048(13) Uani 1 1 d . . .
Cl4 Cl 0.22876(4) 0.53845(4) 0.21643(3) 0.02203(13) Uani 1 1 d . . .
Cl5 Cl 0.22714(4) 0.07190(5) 0.43112(4) 0.02960(15) Uani 1 1 d . . .
Cl6 Cl 0.77703(13) 0.27005(13) 0.18355(11) 0.0352(4) Uiso 0.50 1 d P A 1
Cl6' Cl 0.80313(13) 0.28810(13) 0.20502(11) 0.0365(4) Uiso 0.50 1 d P B 2
O1 O 0.89884(13) 0.50298(14) 0.05499(11) 0.0288(4) Uani 1 1 d . . .
H101 H 0.9618 0.5375 0.0737 0.063(12) Uiso 1 1 d . . .
H201 H 0.8802 0.4899 0.0934 0.088(15) Uiso 1 1 d . . .
O2 O 0.08762(13) 0.60621(13) 0.09197(10) 0.0281(4) Uani 1 1 d . . .
H102 H 0.1081 0.5817 0.0466 0.063(11) Uiso 1 1 d . . .
H202 H 0.1348 0.5909 0.1345 0.051(10) Uiso 1 1 d . . .
O3 O 0.87039(15) 0.48220(15) 0.19179(11) 0.0346(5) Uani 1 1 d . . .
H103 H 0.8635 0.4124 0.1818 0.115(18) Uiso 1 1 d . . .
H203 H 0.9396 0.5023 0.2283 0.080(14) Uiso 1 1 d . . .
O4 O 0.05854(15) 0.55326(16) 0.29387(13) 0.0407(5) Uani 1 1 d . . .
H104 H 0.0661 0.6070 0.3253 0.035(9) Uiso 1 1 d . . .
H204 H 0.1153 0.5502 0.2797 0.065(12) Uiso 1 1 d . . .
O5 O 0.25187(14) 0.43710(16) 0.04373(12) 0.0378(5) Uani 1 1 d . . .
H1O5 H 0.2131 0.4615 0.0141 0.064(12) Uiso 1 1 d . . .
H205 H 0.2394 0.4664 0.0904 0.077(13) Uiso 1 1 d . . .

loop_
_atom_site_aniso_label
_atom_site_aniso_U_11
_atom_site_aniso_U_22
_atom_site_aniso_U_33
_atom_site_aniso_U_23
_atom_site_aniso_U_13
_atom_site_aniso_U_12
Co1 0.01231(14) 0.01218(16) 0.01508(15) 0.00499(12) 0.00477(11) 0.00268(11)
Cl1 0.0191(3) 0.0160(3) 0.0237(3) 0.0071(2) 0.0095(2) 0.0003(2)
N1 0.0130(8) 0.0163(10) 0.0169(9) 0.0075(8) 0.0070(7) 0.0050(7)
N2 0.0120(8) 0.0143(9) 0.0137(9) 0.0060(7) 0.0037(7) 0.0029(7)
N3 0.0209(9) 0.0135(10) 0.0170(9) 0.0053(8) 0.0076(8) 0.0052(8)
N4 0.0161(9) 0.0137(10) 0.0185(9) 0.0077(8) 0.0065(7) 0.0071(7)
N5 0.0167(9) 0.0147(10) 0.0189(10) 0.0047(8) 0.0070(8) 0.0005(7)
C1 0.0167(10) 0.0175(12) 0.0226(12) 0.0100(10) 0.0060(9) 0.0048(9)
C2 0.0181(11) 0.0165(12) 0.0228(12) 0.0088(10) 0.0099(9) 0.0029(9)
C3 0.0283(13) 0.0217(13) 0.0310(14) 0.0162(11) 0.0125(11) 0.0075(10)
C4 0.0251(12) 0.0246(14) 0.0356(14) 0.0177(12) 0.0120(11) 0.0091(10)
C5 0.0188(11) 0.0211(12) 0.0205(11) 0.0102(10) 0.0065(9) 0.0074(9)
C6 0.0157(10) 0.0182(12) 0.0257(12) 0.0103(10) 0.0070(9) 0.0045(9)
C7 0.0158(10) 0.0186(12) 0.0174(11) 0.0051(9) 0.0088(9) 0.0045(9)
C8 0.0187(11) 0.0172(12) 0.0161(11) 0.0040(9) 0.0070(9) 0.0048(9)
C9 0.0210(11) 0.0268(14) 0.0270(13) 0.0085(11) 0.0125(10) 0.0108(10)
C10 0.0301(14) 0.0314(15) 0.0322(14) 0.0118(12) 0.0124(11) 0.0210(12)
C11 0.0357(14) 0.0249(14) 0.0286(14) 0.0136(11) 0.0117(11) 0.0174(11)
C12 0.0291(13) 0.0203(13) 0.0220(12) 0.0105(10) 0.0113(10) 0.0119(10)
C13 0.0172(11) 0.0175(12) 0.0191(11) 0.0043(10) 0.0060(9) 0.0010(9)
C14 0.0138(10) 0.0159(11) 0.0196(11) 0.0063(9) 0.0063(8) 0.0076(8)
C15 0.0201(11) 0.0197(13) 0.0237(12) 0.0047(10) 0.0036(10) 0.0061(9)
C16 0.0361(14) 0.0279(15) 0.0192(12) 0.0081(11) 0.0017(11) 0.0145(12)
C17 0.0358(14) 0.0244(14) 0.0194(12) 0.0122(11) 0.0086(10) 0.0119(11)
C18 0.0251(12) 0.0192(12) 0.0222(12) 0.0103(10) 0.0104(10) 0.0088(10)
C19 0.0125(10) 0.0230(13) 0.0157(11) 0.0048(9) 0.0027(8) 0.0031(9)
C20 0.0144(10) 0.0216(13) 0.0194(11) 0.0063(10) 0.0044(9) 0.0006(9)
C21 0.0196(12) 0.0393(16) 0.0210(12) 0.0076(12) 0.0026(10) 0.0043(11)
C22 0.0303(14) 0.0465(19) 0.0186(13) 0.0019(12) 0.0026(11) 0.0021(13)
C23 0.0301(13) 0.0273(15) 0.0208(12) -0.0025(11) 0.0104(10) 0.0019(11)
C24 0.0214(11) 0.0179(12) 0.0226(12) 0.0020(10) 0.0090(10) 0.0001(9)
C25 0.0134(10) 0.0184(12) 0.0147(10) 0.0044(9) 0.0036(8) 0.0041(9)
C26 0.0172(10) 0.0180(12) 0.0169(11) 0.0067(9) 0.0065(9) 0.0066(9)
C27 0.0213(11) 0.0189(13) 0.0264(13) 0.0040(10) 0.0101(10) 0.0041(10)
C28 0.0312(13) 0.0195(13) 0.0371(15) 0.0065(12) 0.0146(12) 0.0093(11)
C29 0.0273(13) 0.0310(15) 0.0354(15) 0.0125(12) 0.0150(11) 0.0188(11)
C30 0.0160(11) 0.0314(15) 0.0303(13) 0.0129(11) 0.0093(10) 0.0086(10)
C31 0.0192(11) 0.0189(12) 0.0233(12) 0.0090(10) 0.0079(9) 0.0055(9)
Co2 0.01811(15) 0.01313(16) 0.01675(16) 0.00525(12) 0.00158(12) 0.00298(12)
Cl2 0.0259(3) 0.0234(3) 0.0263(3) 0.0139(3) 0.0030(2) 0.0076(2)
N6 0.0176(9) 0.0149(10) 0.0171(9) 0.0051(8) 0.0019(7) 0.0029(7)
N7 0.0201(10) 0.0167(10) 0.0212(10) 0.0093(8) 0.0018(8) 0.0038(8)
N8 0.0187(9) 0.0151(10) 0.0230(10) 0.0032(8) 0.0018(8) 0.0026(8)
N9 0.0209(10) 0.0156(10) 0.0161(9) 0.0032(8) 0.0033(8) 0.0038(8)
N10 0.0219(10) 0.0184(10) 0.0187(10) 0.0091(8) 0.0024(8) 0.0054(8)
C32 0.0186(11) 0.0235(13) 0.0302(13) 0.0125(11) 0.0052(10) 0.0059(10)
C33 0.0197(11) 0.0181(12) 0.0228(12) 0.0103(10) 0.0031(9) 0.0052(9)
C34 0.0250(13) 0.0315(15) 0.0417(16) 0.0205(13) 0.0094(12) 0.0095(11)
C35 0.0237(13) 0.0344(16) 0.0416(16) 0.0196(13) 0.0082(12) 0.0088(11)
C36 0.0221(12) 0.0178(12) 0.0284(13) 0.0088(10) 0.0080(10) 0.0039(10)
C37 0.0210(12) 0.0247(14) 0.0304(14) 0.0148(11) 0.0033(10) 0.0060(10)
C38 0.0304(13) 0.0184(13) 0.0182(12) 0.0045(10) 0.0047(10) 0.0044(10)
C39 0.0178(11) 0.0172(12) 0.0231(12) 0.0030(10) 0.0040(9) -0.0009(9)
C40 0.0244(13) 0.0325(16) 0.0258(13) 0.0027(12) 0.0046(11) 0.0046(11)
C41 0.0295(14) 0.0381(18) 0.0347(16) -0.0056(13) 0.0072(12) 0.0099(13)
C42 0.0282(14) 0.0265(15) 0.0414(17) -0.0021(13) 0.0042(12) 0.0121(12)
C43 0.0261(13) 0.0207(13) 0.0319(14) 0.0043(11) 0.0009(11) 0.0091(10)
C44 0.0220(11) 0.0142(12) 0.0219(12) 0.0062(10) 0.0049(9) 0.0030(9)
C45 0.0231(11) 0.0166(12) 0.0135(11) 0.0019(9) 0.0057(9) 0.0040(9)
C46 0.0270(12) 0.0195(13) 0.0190(12) 0.0039(10) 0.0075(10) 0.0018(10)
C47 0.0216(12) 0.0303(15) 0.0246(13) 0.0058(11) 0.0076(10) -0.0016(10)
C48 0.0194(12) 0.0348(16) 0.0259(13) 0.0097(12) 0.0067(10) 0.0050(11)
C49 0.0215(12) 0.0265(14) 0.0197(12) 0.0062(10) 0.0046(9) 0.0076(10)
C50 0.0243(12) 0.0204(13) 0.0247(12) 0.0110(10) 0.0073(10) 0.0033(10)
C51 0.0236(12) 0.0226(13) 0.0243(12) 0.0134(11) 0.0062(10) 0.0063(10)
C52 0.0323(14) 0.0239(14) 0.0313(14) 0.0141(11) 0.0152(11) 0.0126(11)
C53 0.0421(15) 0.0223(14) 0.0240(13) 0.0097(11) 0.0144(11) 0.0172(12)
C54 0.0341(14) 0.0178(13) 0.0214(12) 0.0066(10) 0.0036(10) 0.0089(11)
C55 0.0232(12) 0.0178(12) 0.0204(12) 0.0072(10) 0.0025(9) 0.0038(9)
C56 0.0260(12) 0.0169(12) 0.0254(13) 0.0068(10) 0.0018(10) -0.0009(10)
C57 0.0241(12) 0.0157(12) 0.0271(13) 0.0068(10) 0.0024(10) -0.0007(10)
C58 0.0295(14) 0.0248(14) 0.0296(14) 0.0102(12) 0.0013(11) -0.0007(11)
C59 0.0381(16) 0.0331(16) 0.0347(15) 0.0171(13) 0.0061(12) -0.0046(13)
C60 0.0302(14) 0.0282(15) 0.0421(17) 0.0072(13) 0.0103(13) -0.0073(12)
C61 0.0243(13) 0.0211(14) 0.0321(14) 0.0030(11) -0.0009(11) -0.0016(10)
C62 0.0293(13) 0.0162(12) 0.0280(13) 0.0081(11) 0.0007(11) 0.0015(10)
Cl3 0.0149(2) 0.0250(3) 0.0250(3) 0.0130(2) 0.0069(2) 0.0042(2)
Cl4 0.0225(3) 0.0233(3) 0.0203(3) 0.0082(2) 0.0054(2) 0.0070(2)
Cl5 0.0242(3) 0.0213(3) 0.0274(3) -0.0053(3) -0.0011(2) 0.0046(2)
O1 0.0342(10) 0.0296(11) 0.0216(9) 0.0078(8) 0.0079(8) 0.0082(8)
O2 0.0293(9) 0.0299(10) 0.0222(9) 0.0059(8) 0.0049(8) 0.0126(8)
O3 0.0497(12) 0.0341(12) 0.0279(10) 0.0127(9) 0.0180(9) 0.0199(10)
O4 0.0392(12) 0.0342(13) 0.0513(13) 0.0085(11) 0.0260(10) 0.0062(9)
O5 0.0284(10) 0.0513(14) 0.0263(10) 0.0053(10) 0.0042(8) 0.0136(9)

loop_
_atom_type_symbol
_atom_type_description
_atom_type_scat_dispersion_real
_atom_type_scat_dispersion_imag
_atom_type_scat_source
C C 0.0033 0.0016 'International Tables Vol C Tables 4.2.6.8 and 6.1.1.4'
H H 0.0000 0.0000 'International Tables Vol C Tables 4.2.6.8 and 6.1.1.4'
N N 0.0061 0.0033 'International Tables Vol C Tables 4.2.6.8 and 6.1.1.4'
Cl Cl 0.1484 0.1585 'International Tables Vol C Tables 4.2.6.8 and 6.1.1.4'
Co Co 0.3494 0.9721 'International Tables Vol C Tables 4.2.6.8 and 6.1.1.4'
O O 0.0106 0.0060 'International Tables Vol C Tables 4.2.6.8 and 6.1.1.4'

loop_
_geom_angle_atom_site_label_1
_geom_angle_atom_site_label_2
_geom_angle_atom_site_label_3
_geom_angle
_geom_angle_site_symmetry_1
_geom_angle_site_symmetry_3
_geom_angle_publ_flag
N3 Co1 N5 94.16(8) . . ?
N3 Co1 N4 84.63(8) . . ?
N5 Co1 N4 178.68(8) . . ?
N3 Co1 N1 84.11(8) . . ?
N5 Co1 N1 94.50(8) . . ?
N4 Co1 N1 85.90(8) . . ?
N3 Co1 N2 170.58(8) . . ?
N5 Co1 N2 84.09(8) . . ?
N4 Co1 N2 97.19(7) . . ?
N1 Co1 N2 86.80(7) . . ?
N3 Co1 Cl1 94.74(6) . . ?
N5 Co1 Cl1 85.39(6) . . ?
N4 Co1 Cl1 94.18(6) . . ?
N1 Co1 Cl1 178.83(6) . . ?
N2 Co1 Cl1 94.34(5) . . ?
C7 N1 C13 109.63(17) . . ?
C7 N1 C1 111.73(17) . . ?
C13 N1 C1 112.53(18) . . ?
C7 N1 Co1 105.66(13) . . ?
C13 N1 Co1 110.25(13) . . ?
C1 N1 Co1 106.78(13) . . ?
C19 N2 C25 110.09(16) . . ?
C19 N2 C6 113.37(17) . . ?
C25 N2 C6 109.87(17) . . ?
C19 N2 Co1 104.36(13) . . ?
C25 N2 Co1 111.02(13) . . ?
C6 N2 Co1 108.01(13) . . ?
C8 N3 C12 119.5(2) . . ?
C8 N3 Co1 113.57(15) . . ?
C12 N3 Co1 126.10(16) . . ?
C14 N4 C18 119.01(19) . . ?
C14 N4 Co1 113.85(15) . . ?
C18 N4 Co1 126.17(16) . . ?
C24 N5 C20 119.0(2) . . ?
C24 N5 Co1 127.44(16) . . ?
C20 N5 Co1 113.48(15) . . ?
N1 C1 C6 107.34(18) . . ?
N1 C1 C2 114.25(18) . . ?
C6 C1 C2 111.63(19) . . ?
C3 C2 C1 109.62(19) . . ?
C4 C3 C2 111.3(2) . . ?
C3 C4 C5 111.4(2) . . ?
C4 C5 C6 109.38(19) . . ?
C1 C6 N2 110.20(18) . . ?
C1 C6 C5 109.68(19) . . ?
N2 C6 C5 116.19(18) . . ?
C8 C7 N1 107.59(18) . . ?
N3 C8 C9 121.4(2) . . ?
N3 C8 C7 113.67(19) . . ?
C9 C8 C7 124.9(2) . . ?
C8 C9 C10 118.9(2) . . ?
C11 C10 C9 119.7(2) . . ?
C12 C11 C10 119.2(2) . . ?
N3 C12 C11 121.3(2) . . ?
C14 C13 N1 111.68(18) . . ?
N4 C14 C15 121.3(2) . . ?
N4 C14 C13 116.08(19) . . ?
C15 C14 C13 122.5(2) . . ?
C16 C15 C14 119.6(2) . . ?
C15 C16 C17 119.1(2) . . ?
C18 C17 C16 118.9(2) . . ?
N4 C18 C17 122.1(2) . . ?
C20 C19 N2 108.90(17) . . ?
N5 C20 C21 121.6(2) . . ?
N5 C20 C19 114.71(19) . . ?
C21 C20 C19 123.5(2) . . ?
C22 C21 C20 119.2(2) . . ?
C21 C22 C23 119.3(2) . . ?
C24 C23 C22 119.2(2) . . ?
N5 C24 C23 121.5(2) . . ?
C26 C25 N2 117.42(18) . . ?
C31 C26 C27 118.5(2) . . ?
C31 C26 C25 121.0(2) . . ?
C27 C26 C25 120.3(2) . . ?
C28 C27 C26 120.3(2) . . ?
C29 C28 C27 120.3(2) . . ?
C28 C29 C30 120.0(2) . . ?
C29 C30 C31 119.7(2) . . ?
C30 C31 C26 121.2(2) . . ?
N9 Co2 N8 87.25(8) . . ?
N9 Co2 N10 93.58(8) . . ?
N8 Co2 N10 177.93(8) . . ?
N9 Co2 N6 84.23(8) . . ?
N8 Co2 N6 86.24(8) . . ?
N10 Co2 N6 95.73(8) . . ?
N9 Co2 N7 169.89(8) . . ?
N8 Co2 N7 96.14(8) . . ?
N10 Co2 N7 83.36(8) . . ?
N6 Co2 N7 86.49(8) . . ?
N9 Co2 Cl2 94.74(6) . . ?
N8 Co2 Cl2 92.87(6) . . ?
N10 Co2 Cl2 85.17(6) . . ?
N6 Co2 Cl2 178.67(6) . . ?
N7 Co2 Cl2 94.60(6) . . ?
C44 N6 C38 110.77(19) . . ?
C44 N6 C32 110.22(18) . . ?
C38 N6 C32 112.01(18) . . ?
C44 N6 Co2 107.01(13) . . ?
C38 N6 Co2 110.32(14) . . ?
C32 N6 Co2 106.30(14) . . ?
C50 N7 C56 109.65(19) . . ?
C50 N7 C37 113.01(19) . . ?
C56 N7 C37 109.89(18) . . ?
C50 N7 Co2 104.41(14) . . ?
C56 N7 Co2 111.73(15) . . ?
C37 N7 Co2 108.06(14) . . ?
C39 N8 C43 118.3(2) . . ?
C39 N8 Co2 114.28(16) . . ?
C43 N8 Co2 127.33(18) . . ?
C45 N9 C49 119.1(2) . . ?
C45 N9 Co2 113.67(15) . . ?
C49 N9 Co2 127.22(17) . . ?
C51 N10 C55 118.4(2) . . ?
C51 N10 Co2 113.84(16) . . ?
C55 N10 Co2 127.56(17) . . ?
C37 C32 N6 108.2(2) . . ?
C37 C32 C33 112.0(2) . . ?
N6 C32 C33 114.0(2) . . ?
C34 C33 C32 109.0(2) . . ?
C35 C34 C33 112.5(2) . . ?
C34 C35 C36 111.1(2) . . ?
C35 C36 C37 110.0(2) . . ?
C32 C37 C36 109.8(2) . . ?
C32 C37 N7 110.20(19) . . ?
C36 C37 N7 116.5(2) . . ?
C39 C38 N6 112.0(2) . . ?
N8 C39 C40 122.1(2) . . ?
N8 C39 C38 116.3(2) . . ?
C40 C39 C38 121.4(2) . . ?
C39 C40 C41 119.8(3) . . ?
C42 C41 C40 117.9(3) . . ?
C43 C42 C41 120.1(3) . . ?
N8 C43 C42 121.8(3) . . ?
N6 C44 C45 109.04(19) . . ?
N9 C45 C46 121.8(2) . . ?
N9 C45 C44 114.5(2) . . ?
C46 C45 C44 123.5(2) . . ?
C45 C46 C47 118.7(2) . . ?
C48 C47 C46 119.3(2) . . ?
C47 C48 C49 119.5(2) . . ?
N9 C49 C48 121.6(2) . . ?
N7 C50 C51 109.7(2) . . ?
N10 C51 C52 122.3(2) . . ?
N10 C51 C50 114.5(2) . . ?
C52 C51 C50 123.0(2) . . ?
C51 C52 C53 118.6(2) . . ?
C54 C53 C52 119.4(2) . . ?
C55 C54 C53 119.2(2) . . ?
N10 C55 C54 122.0(2) . . ?
N7 C56 C57 116.5(2) . . ?
C58 C57 C62 118.7(2) . . ?
C58 C57 C56 120.2(2) . . ?
C62 C57 C56 120.9(2) . . ?
C59 C58 C57 120.9(2) . . ?
C58 C59 C60 119.7(3) . . ?
C61 C60 C59 119.8(3) . . ?
C62 C61 C60 120.6(2) . . ?
C61 C62 C57 120.3(2) . . ?

loop_
_geom_bond_atom_site_label_1
_geom_bond_atom_site_label_2
_geom_bond_distance
_geom_bond_site_symmetry_2
_geom_bond_publ_flag
Co1 N3 1.9423(19) . ?
Co1 N5 1.9457(19) . ?
Co1 N4 1.9522(19) . ?
Co1 N1 1.9622(18) . ?
Co1 N2 2.0152(18) . ?
Co1 Cl1 2.2406(6) . ?
N1 C7 1.499(3) . ?
N1 C13 1.502(3) . ?
N1 C1 1.503(3) . ?
N2 C19 1.497(3) . ?
N2 C25 1.515(3) . ?
N2 C6 1.530(3) . ?
N3 C8 1.353(3) . ?
N3 C12 1.353(3) . ?
N4 C14 1.350(3) . ?
N4 C18 1.353(3) . ?
N5 C24 1.353(3) . ?
N5 C20 1.354(3) . ?
C1 C6 1.519(3) . ?
C1 C2 1.531(3) . ?
C2 C3 1.529(3) . ?
C3 C4 1.521(4) . ?
C4 C5 1.526(3) . ?
C5 C6 1.532(3) . ?
C7 C8 1.491(3) . ?
C8 C9 1.378(3) . ?
C9 C10 1.385(4) . ?
C10 C11 1.381(4) . ?
C11 C12 1.374(3) . ?
C13 C14 1.484(3) . ?
C14 C15 1.389(3) . ?
C15 C16 1.381(4) . ?
C16 C17 1.391(4) . ?
C17 C18 1.383(3) . ?
C19 C20 1.494(3) . ?
C20 C21 1.381(3) . ?
C21 C22 1.380(4) . ?
C22 C23 1.386(4) . ?
C23 C24 1.382(3) . ?
C25 C26 1.510(3) . ?
C26 C31 1.393(3) . ?
C26 C27 1.394(3) . ?
C27 C28 1.393(3) . ?
C28 C29 1.382(4) . ?
C29 C30 1.385(4) . ?
C30 C31 1.388(3) . ?
Co2 N9 1.946(2) . ?
Co2 N8 1.949(2) . ?
Co2 N10 1.951(2) . ?
Co2 N6 1.9567(19) . ?
Co2 N7 2.026(2) . ?
Co2 Cl2 2.2384(6) . ?
N6 C44 1.490(3) . ?
N6 C38 1.498(3) . ?
N6 C32 1.508(3) . ?
N7 C50 1.485(3) . ?
N7 C56 1.508(3) . ?
N7 C37 1.533(3) . ?
N8 C39 1.344(3) . ?
N8 C43 1.354(3) . ?
N9 C45 1.349(3) . ?
N9 C49 1.349(3) . ?
N10 C51 1.353(3) . ?
N10 C55 1.355(3) . ?
C32 C37 1.504(4) . ?
C32 C33 1.534(3) . ?
C33 C34 1.534(3) . ?
C34 C35 1.513(4) . ?
C35 C36 1.524(4) . ?
C36 C37 1.529(3) . ?
C38 C39 1.496(3) . ?
C39 C40 1.380(4) . ?
C40 C41 1.383(4) . ?
C41 C42 1.383(4) . ?
C42 C43 1.376(4) . ?
C44 C45 1.498(3) . ?
C45 C46 1.383(3) . ?
C46 C47 1.389(3) . ?
C47 C48 1.377(4) . ?
C48 C49 1.379(4) . ?
C50 C51 1.493(3) . ?
C51 C52 1.385(4) . ?
C52 C53 1.389(4) . ?
C53 C54 1.383(4) . ?
C54 C55 1.381(4) . ?
C56 C57 1.514(3) . ?
C57 C58 1.393(4) . ?
C57 C62 1.402(3) . ?
C58 C59 1.389(4) . ?
C59 C60 1.389(4) . ?
C60 C61 1.386(4) . ?
C61 C62 1.381(4) . ?

loop_
_geom_torsion_atom_site_label_1
_geom_torsion_atom_site_label_2
_geom_torsion_atom_site_label_3
_geom_torsion_atom_site_label_4
_geom_torsion
_geom_torsion_site_symmetry_1
_geom_torsion_site_symmetry_2
_geom_torsion_site_symmetry_3
_geom_torsion_site_symmetry_4
_geom_torsion_publ_flag
N3 Co1 N1 C7 29.81(13) . . . . ?
N5 Co1 N1 C7 -63.92(14) . . . . ?
N4 Co1 N1 C7 114.82(14) . . . . ?
N2 Co1 N1 C7 -147.73(14) . . . . ?
Cl1 Co1 N1 C7 21(3) . . . . ?
N3 Co1 N1 C13 -88.57(15) . . . . ?
N5 Co1 N1 C13 177.70(14) . . . . ?
N4 Co1 N1 C13 -3.56(14) . . . . ?
N2 Co1 N1 C13 93.89(14) . . . . ?
Cl1 Co1 N1 C13 -98(3) . . . . ?
N3 Co1 N1 C1 148.89(15) . . . . ?
N5 Co1 N1 C1 55.16(15) . . . . ?
N4 Co1 N1 C1 -126.10(14) . . . . ?
N2 Co1 N1 C1 -28.65(14) . . . . ?
Cl1 Co1 N1 C1 140(3) . . . . ?
N3 Co1 N2 C19 109.5(5) . . . . ?
N5 Co1 N2 C19 29.82(14) . . . . ?
N4 Co1 N2 C19 -149.85(13) . . . . ?
N1 Co1 N2 C19 124.69(14) . . . . ?
Cl1 Co1 N2 C19 -55.08(13) . . . . ?
N3 Co1 N2 C25 -131.9(4) . . . . ?
N5 Co1 N2 C25 148.39(14) . . . . ?
N4 Co1 N2 C25 -31.28(14) . . . . ?
N1 Co1 N2 C25 -116.74(14) . . . . ?
Cl1 Co1 N2 C25 63.49(13) . . . . ?
N3 Co1 N2 C6 -11.4(5) . . . . ?
N5 Co1 N2 C6 -91.09(14) . . . . ?
N4 Co1 N2 C6 89.23(14) . . . . ?
N1 Co1 N2 C6 3.77(14) . . . . ?
Cl1 Co1 N2 C6 -175.99(13) . . . . ?
N5 Co1 N3 C8 81.92(16) . . . . ?
N4 Co1 N3 C8 -98.61(16) . . . . ?
N1 Co1 N3 C8 -12.19(16) . . . . ?
N2 Co1 N3 C8 3.0(6) . . . . ?
Cl1 Co1 N3 C8 167.63(15) . . . . ?
N5 Co1 N3 C12 -108.6(2) . . . . ?
N4 Co1 N3 C12 70.9(2) . . . . ?
N1 Co1 N3 C12 157.3(2) . . . . ?
N2 Co1 N3 C12 172.5(4) . . . . ?
Cl1 Co1 N3 C12 -22.9(2) . . . . ?
N3 Co1 N4 C14 78.62(16) . . . . ?
N5 Co1 N4 C14 102(3) . . . . ?
N1 Co1 N4 C14 -5.84(15) . . . . ?
N2 Co1 N4 C14 -92.09(15) . . . . ?
Cl1 Co1 N4 C14 172.99(14) . . . . ?
N3 Co1 N4 C18 -89.95(19) . . . . ?
N5 Co1 N4 C18 -66(4) . . . . ?
N1 Co1 N4 C18 -174.41(19) . . . . ?
N2 Co1 N4 C18 99.34(19) . . . . ?
Cl1 Co1 N4 C18 4.42(18) . . . . ?
N3 Co1 N5 C24 -2.4(2) . . . . ?
N4 Co1 N5 C24 -26(4) . . . . ?
N1 Co1 N5 C24 82.0(2) . . . . ?
N2 Co1 N5 C24 168.3(2) . . . . ?
Cl1 Co1 N5 C24 -96.86(19) . . . . ?
N3 Co1 N5 C20 175.13(16) . . . . ?
N4 Co1 N5 C20 152(3) . . . . ?
N1 Co1 N5 C20 -100.47(16) . . . . ?
N2 Co1 N5 C20 -14.16(16) . . . . ?
Cl1 Co1 N5 C20 80.70(16) . . . . ?
C7 N1 C1 C6 162.53(18) . . . . ?
C13 N1 C1 C6 -73.6(2) . . . . ?
Co1 N1 C1 C6 47.47(19) . . . . ?
C7 N1 C1 C2 -73.1(2) . . . . ?
C13 N1 C1 C2 50.7(2) . . . . ?
Co1 N1 C1 C2 171.81(16) . . . . ?
N1 C1 C2 C3 -178.89(19) . . . . ?
C6 C1 C2 C3 -56.9(3) . . . . ?
C1 C2 C3 C4 54.9(3) . . . . ?
C2 C3 C4 C5 -56.7(3) . . . . ?
C3 C4 C5 C6 57.9(3) . . . . ?
N1 C1 C6 N2 -45.7(2) . . . . ?
C2 C1 C6 N2 -171.67(18) . . . . ?
N1 C1 C6 C5 -174.88(18) . . . . ?
C2 C1 C6 C5 59.2(2) . . . . ?
C19 N2 C6 C1 -93.1(2) . . . . ?
C25 N2 C6 C1 143.30(18) . . . . ?
Co1 N2 C6 C1 22.1(2) . . . . ?
C19 N2 C6 C5 32.5(3) . . . . ?
C25 N2 C6 C5 -91.2(2) . . . . ?
Co1 N2 C6 C5 147.58(17) . . . . ?
C4 C5 C6 C1 -58.6(3) . . . . ?
C4 C5 C6 N2 175.6(2) . . . . ?
C13 N1 C7 C8 77.5(2) . . . . ?
C1 N1 C7 C8 -157.09(18) . . . . ?
Co1 N1 C7 C8 -41.33(19) . . . . ?
C12 N3 C8 C9 -0.3(3) . . . . ?
Co1 N3 C8 C9 169.92(18) . . . . ?
C12 N3 C8 C7 -180.0(2) . . . . ?
Co1 N3 C8 C7 -9.8(2) . . . . ?
N1 C7 C8 N3 34.3(3) . . . . ?
N1 C7 C8 C9 -145.3(2) . . . . ?
N3 C8 C9 C10 -0.3(4) . . . . ?
C7 C8 C9 C10 179.4(2) . . . . ?
C8 C9 C10 C11 0.8(4) . . . . ?
C9 C10 C11 C12 -0.7(4) . . . . ?
C8 N3 C12 C11 0.4(4) . . . . ?
Co1 N3 C12 C11 -168.49(18) . . . . ?
C10 C11 C12 N3 0.1(4) . . . . ?
C7 N1 C13 C14 -104.4(2) . . . . ?
C1 N1 C13 C14 130.58(19) . . . . ?
Co1 N1 C13 C14 11.5(2) . . . . ?
C18 N4 C14 C15 1.1(3) . . . . ?
Co1 N4 C14 C15 -168.33(18) . . . . ?
C18 N4 C14 C13 -176.3(2) . . . . ?
Co1 N4 C14 C13 14.3(2) . . . . ?
N1 C13 C14 N4 -17.1(3) . . . . ?
N1 C13 C14 C15 165.6(2) . . . . ?
N4 C14 C15 C16 1.9(4) . . . . ?
C13 C14 C15 C16 179.1(2) . . . . ?
C14 C15 C16 C17 -3.4(4) . . . . ?
C15 C16 C17 C18 1.9(4) . . . . ?
C14 N4 C18 C17 -2.7(3) . . . . ?
Co1 N4 C18 C17 165.38(18) . . . . ?
C16 C17 C18 N4 1.1(4) . . . . ?
C25 N2 C19 C20 -158.98(19) . . . . ?
C6 N2 C19 C20 77.5(2) . . . . ?
Co1 N2 C19 C20 -39.8(2) . . . . ?
C24 N5 C20 C21 -3.5(3) . . . . ?
Co1 N5 C20 C21 178.7(2) . . . . ?
C24 N5 C20 C19 171.4(2) . . . . ?
Co1 N5 C20 C19 -6.4(3) . . . . ?
N2 C19 C20 N5 32.0(3) . . . . ?
N2 C19 C20 C21 -153.2(2) . . . . ?
N5 C20 C21 C22 2.5(4) . . . . ?
C19 C20 C21 C22 -172.0(3) . . . . ?
C20 C21 C22 C23 -0.4(4) . . . . ?
C21 C22 C23 C24 -0.6(4) . . . . ?
C20 N5 C24 C23 2.4(3) . . . . ?
Co1 N5 C24 C23 179.87(19) . . . . ?
C22 C23 C24 N5 -0.4(4) . . . . ?
C19 N2 C25 C26 -56.7(2) . . . . ?
C6 N2 C25 C26 68.8(2) . . . . ?
Co1 N2 C25 C26 -171.75(16) . . . . ?
N2 C25 C26 C31 85.9(3) . . . . ?
N2 C25 C26 C27 -98.8(3) . . . . ?
C31 C26 C27 C28 -1.3(4) . . . . ?
C25 C26 C27 C28 -176.8(2) . . . . ?
C26 C27 C28 C29 0.9(4) . . . . ?
C27 C28 C29 C30 -0.2(4) . . . . ?
C28 C29 C30 C31 0.0(4) . . . . ?
C29 C30 C31 C26 -0.6(4) . . . . ?
C27 C26 C31 C30 1.2(4) . . . . ?
C25 C26 C31 C30 176.7(2) . . . . ?
N9 Co2 N6 C44 28.20(15) . . . . ?
N8 Co2 N6 C44 115.80(15) . . . . ?
N10 Co2 N6 C44 -64.84(15) . . . . ?
N7 Co2 N6 C44 -147.80(15) . . . . ?
Cl2 Co2 N6 C44 67(3) . . . . ?
N9 Co2 N6 C38 -92.38(16) . . . . ?
N8 Co2 N6 C38 -4.78(15) . . . . ?
N10 Co2 N6 C38 174.58(15) . . . . ?
N7 Co2 N6 C38 91.62(16) . . . . ?
Cl2 Co2 N6 C38 -53(3) . . . . ?
N9 Co2 N6 C32 145.97(15) . . . . ?
N8 Co2 N6 C32 -126.43(15) . . . . ?
N10 Co2 N6 C32 52.93(15) . . . . ?
N7 Co2 N6 C32 -30.03(15) . . . . ?
Cl2 Co2 N6 C32 -175(32) . . . . ?
N9 Co2 N7 C50 103.5(5) . . . . ?
N8 Co2 N7 C50 -147.31(15) . . . . ?
N10 Co2 N7 C50 30.67(15) . . . . ?
N6 Co2 N7 C50 126.86(15) . . . . ?
Cl2 Co2 N7 C50 -53.91(14) . . . . ?
N9 Co2 N7 C56 -138.0(4) . . . . ?
N8 Co2 N7 C56 -28.88(16) . . . . ?
N10 Co2 N7 C56 149.10(16) . . . . ?
N6 Co2 N7 C56 -114.71(16) . . . . ?
Cl2 Co2 N7 C56 64.52(15) . . . . ?
N9 Co2 N7 C37 -17.0(5) . . . . ?
N8 Co2 N7 C37 92.14(16) . . . . ?
N10 Co2 N7 C37 -89.88(16) . . . . ?
N6 Co2 N7 C37 6.31(16) . . . . ?
Cl2 Co2 N7 C37 -174.46(15) . . . . ?
N9 Co2 N8 C39 83.83(17) . . . . ?
N10 Co2 N8 C39 -163(2) . . . . ?
N6 Co2 N8 C39 -0.55(17) . . . . ?
N7 Co2 N8 C39 -86.61(17) . . . . ?
Cl2 Co2 N8 C39 178.45(16) . . . . ?
N9 Co2 N8 C43 -92.9(2) . . . . ?
N10 Co2 N8 C43 21(2) . . . . ?
N6 Co2 N8 C43 -177.3(2) . . . . ?
N7 Co2 N8 C43 96.6(2) . . . . ?
Cl2 Co2 N8 C43 1.7(2) . . . . ?
N8 Co2 N9 C45 -101.70(17) . . . . ?
N10 Co2 N9 C45 80.20(17) . . . . ?
N6 Co2 N9 C45 -15.20(16) . . . . ?
N7 Co2 N9 C45 8.2(6) . . . . ?
Cl2 Co2 N9 C45 165.64(15) . . . . ?
N8 Co2 N9 C49 77.6(2) . . . . ?
N10 Co2 N9 C49 -100.5(2) . . . . ?
N6 Co2 N9 C49 164.1(2) . . . . ?
N7 Co2 N9 C49 -172.5(4) . . . . ?
Cl2 Co2 N9 C49 -15.1(2) . . . . ?
N9 Co2 N10 C51 172.85(16) . . . . ?
N8 Co2 N10 C51 59(2) . . . . ?
N6 Co2 N10 C51 -102.61(16) . . . . ?
N7 Co2 N10 C51 -16.83(16) . . . . ?
Cl2 Co2 N10 C51 78.38(16) . . . . ?
N9 Co2 N10 C55 -1.3(2) . . . . ?
N8 Co2 N10 C55 -115(2) . . . . ?
N6 Co2 N10 C55 83.3(2) . . . . ?
N7 Co2 N10 C55 169.0(2) . . . . ?
Cl2 Co2 N10 C55 -95.75(19) . . . . ?
C44 N6 C32 C37 163.9(2) . . . . ?
C38 N6 C32 C37 -72.3(2) . . . . ?
Co2 N6 C32 C37 48.3(2) . . . . ?
C44 N6 C32 C33 -70.8(3) . . . . ?
C38 N6 C32 C33 53.0(3) . . . . ?
Co2 N6 C32 C33 173.55(17) . . . . ?
C37 C32 C33 C34 -56.4(3) . . . . ?
N6 C32 C33 C34 -179.6(2) . . . . ?
C32 C33 C34 C35 53.9(3) . . . . ?
C33 C34 C35 C36 -55.3(3) . . . . ?
C34 C35 C36 C37 56.7(3) . . . . ?
N6 C32 C37 C36 -173.96(19) . . . . ?
C33 C32 C37 C36 59.6(3) . . . . ?
N6 C32 C37 N7 -44.4(3) . . . . ?
C33 C32 C37 N7 -170.8(2) . . . . ?
C35 C36 C37 C32 -58.7(3) . . . . ?
C35 C36 C37 N7 175.2(2) . . . . ?
C50 N7 C37 C32 -95.7(2) . . . . ?
C56 N7 C37 C32 141.5(2) . . . . ?
Co2 N7 C37 C32 19.3(2) . . . . ?
C50 N7 C37 C36 30.2(3) . . . . ?
C56 N7 C37 C36 -92.7(3) . . . . ?
Co2 N7 C37 C36 145.19(18) . . . . ?
C44 N6 C38 C39 -109.5(2) . . . . ?
C32 N6 C38 C39 127.0(2) . . . . ?
Co2 N6 C38 C39 8.8(2) . . . . ?
C43 N8 C39 C40 -1.5(3) . . . . ?
Co2 N8 C39 C40 -178.57(19) . . . . ?
C43 N8 C39 C38 -176.9(2) . . . . ?
Co2 N8 C39 C38 6.0(3) . . . . ?
N6 C38 C39 N8 -9.9(3) . . . . ?
N6 C38 C39 C40 174.6(2) . . . . ?
N8 C39 C40 C41 1.6(4) . . . . ?
C38 C39 C40 C41 176.8(3) . . . . ?
C39 C40 C41 C42 -0.8(4) . . . . ?
C40 C41 C42 C43 0.1(4) . . . . ?
C39 N8 C43 C42 0.7(4) . . . . ?
Co2 N8 C43 C42 177.4(2) . . . . ?
C41 C42 C43 N8 0.0(4) . . . . ?
C38 N6 C44 C45 84.5(2) . . . . ?
C32 N6 C44 C45 -150.92(19) . . . . ?
Co2 N6 C44 C45 -35.7(2) . . . . ?
C49 N9 C45 C46 1.8(3) . . . . ?
Co2 N9 C45 C46 -178.89(18) . . . . ?
C49 N9 C45 C44 178.2(2) . . . . ?
Co2 N9 C45 C44 -2.5(2) . . . . ?
N6 C44 C45 N9 25.7(3) . . . . ?
N6 C44 C45 C46 -157.9(2) . . . . ?
N9 C45 C46 C47 -0.5(4) . . . . ?
C44 C45 C46 C47 -176.6(2) . . . . ?
C45 C46 C47 C48 -1.0(4) . . . . ?
C46 C47 C48 C49 1.2(4) . . . . ?
C45 N9 C49 C48 -1.6(3) . . . . ?
Co2 N9 C49 C48 179.19(18) . . . . ?
C47 C48 C49 N9 0.1(4) . . . . ?
C56 N7 C50 C51 -158.97(19) . . . . ?
C37 N7 C50 C51 78.1(2) . . . . ?
Co2 N7 C50 C51 -39.1(2) . . . . ?
C55 N10 C51 C52 -3.1(3) . . . . ?
Co2 N10 C51 C52 -177.84(18) . . . . ?
C55 N10 C51 C50 172.4(2) . . . . ?
Co2 N10 C51 C50 -2.3(3) . . . . ?
N7 C50 C51 N10 29.0(3) . . . . ?
N7 C50 C51 C52 -155.5(2) . . . . ?
N10 C51 C52 C53 2.8(4) . . . . ?
C50 C51 C52 C53 -172.4(2) . . . . ?
C51 C52 C53 C54 -0.4(4) . . . . ?
C52 C53 C54 C55 -1.6(4) . . . . ?
C51 N10 C55 C54 1.1(3) . . . . ?
Co2 N10 C55 C54 174.95(17) . . . . ?
C53 C54 C55 N10 1.3(4) . . . . ?
C50 N7 C56 C57 -51.8(3) . . . . ?
C37 N7 C56 C57 73.0(3) . . . . ?
Co2 N7 C56 C57 -167.07(17) . . . . ?
N7 C56 C57 C58 94.1(3) . . . . ?
N7 C56 C57 C62 -91.1(3) . . . . ?
C62 C57 C58 C59 0.6(4) . . . . ?
C56 C57 C58 C59 175.6(3) . . . . ?
C57 C58 C59 C60 -0.6(5) . . . . ?
C58 C59 C60 C61 0.6(5) . . . . ?
C59 C60 C61 C62 -0.7(4) . . . . ?
C60 C61 C62 C57 0.7(4) . . . . ?
C58 C57 C62 C61 -0.6(4) . . . . ?
C56 C57 C62 C61 -175.6(2) . . . . ?

loop_
_platon_squeeze_void_nr
_platon_squeeze_void_average_x
_platon_squeeze_void_average_y
_platon_squeeze_void_average_z
_platon_squeeze_void_volume
_platon_squeeze_void_count_electrons
1 0.500 0.999 0.000 614.8 65.7
